data_7102889
loop_
_publ_author_name
'Rohe, Markus'
'Merz, Klaus'

_publ_section_title
;
 Active peroxo titanium complexes: syntheses, characterization and
 their potential in the photooxidation of 2-propanol.
;
_journal_issue 7
_journal_name_full 'Chemical communications (Cambridge, England)'
_journal_page_first 862
_journal_page_last 864
_journal_paper_doi 10.1039/b716199a
_journal_year 2008
_chemical_formula_sum 'C24 H16 N4 O48 Ti4 Zn'
_chemical_formula_weight 1385.38
_chemical_name_systematic
;
?
;
_space_group_IT_number 2
_symmetry_cell_setting triclinic
_symmetry_space_group_name_Hall '-P 1'
_symmetry_space_group_name_H-M 'P -1'
_atom_sites_solution_hydrogens geom
_atom_sites_solution_primary direct
_atom_sites_solution_secondary difmap
_audit_creation_method SHELXL-97
_cell_angle_alpha 65.087(8)
_cell_angle_beta 87.377(10)
_cell_angle_gamma 79.355(9)
_cell_formula_units_Z 1
_cell_length_a 10.108(4)
_cell_length_b 10.851(5)
_cell_length_c 12.690(5)
_cell_measurement_temperature 213(2)
_cell_volume 1239.8(9)
_computing_cell_refinement 'SAINT (Siemens, 1996)'
_computing_data_collection 'SMART (Siemens, 1996)'
_computing_data_reduction 'SAINT (Siemens, 1996)'
_computing_molecular_graphics 'SHELXTL (Siemens, 1996)'
_computing_publication_material 'SHELXTL (Siemens, 1996)'
_computing_structure_refinement 'SHELXL-97 (Sheldrick, 1997)'
_computing_structure_solution 'SHELXS-97 (Sheldrick, 1990)'
_diffrn_ambient_temperature 213(2)
_diffrn_measured_fraction_theta_full 0.942
_diffrn_measured_fraction_theta_max 0.942
_diffrn_measurement_device_type 'Bruker axs CCD 1000'
_diffrn_measurement_method 'omega scan'
_diffrn_radiation_monochromator graphite
_diffrn_radiation_source 'fine-focus sealed tube'
_diffrn_radiation_type MoK\a
_diffrn_radiation_wavelength 0.71073
_diffrn_reflns_av_R_equivalents 0.0456
_diffrn_reflns_av_sigmaI/netI 0.0776
_diffrn_reflns_limit_h_max 11
_diffrn_reflns_limit_h_min -9
_diffrn_reflns_limit_k_max 10
_diffrn_reflns_limit_k_min -12
_diffrn_reflns_limit_l_max 11
_diffrn_reflns_limit_l_min -15
_diffrn_reflns_number 5674
_diffrn_reflns_theta_full 24.95
_diffrn_reflns_theta_max 24.95
_diffrn_reflns_theta_min 2.10
_exptl_absorpt_coefficient_mu 1.228
_exptl_absorpt_correction_T_max 0.8870
_exptl_absorpt_correction_T_min 0.6394
_exptl_absorpt_correction_type empirical
_exptl_crystal_colour orange
_exptl_crystal_density_diffrn 1.856
_exptl_crystal_density_method 'not measured'
_exptl_crystal_description prism
_exptl_crystal_F_000 690
_exptl_crystal_size_max 0.40
_exptl_crystal_size_mid 0.20
_exptl_crystal_size_min 0.10
_refine_diff_density_max 0.892
_refine_diff_density_min -1.270
_refine_diff_density_rms 0.174
_refine_ls_extinction_coef 0.018(3)
_refine_ls_extinction_expression Fc^*^=kFc[1+0.001xFc^2^\l^3^/sin(2\q)]^-1/4^
_refine_ls_extinction_method SHELXL
_refine_ls_goodness_of_fit_ref 1.038
_refine_ls_hydrogen_treatment constr
_refine_ls_matrix_type full
_refine_ls_number_parameters 368
_refine_ls_number_reflns 4077
_refine_ls_number_restraints 0
_refine_ls_restrained_S_all 1.038
_refine_ls_R_factor_all 0.0787
_refine_ls_R_factor_gt 0.0639
_refine_ls_shift/su_max 0.000
_refine_ls_shift/su_mean 0.000
_refine_ls_structure_factor_coef Fsqd
_refine_ls_weighting_details 'calc w=1/[\s^2^(Fo^2^)+(0.1242P)^2^+3.3908P] where P=(Fo^2^+2Fc^2^)/3'
_refine_ls_weighting_scheme calc
_refine_ls_wR_factor_gt 0.1753
_refine_ls_wR_factor_ref 0.1953
_reflns_number_gt 3264
_reflns_number_total 4077
_reflns_threshold_expression >2sigma(I)
_cod_data_source_file b716199a.txt
_cod_data_source_block 070925t
_cod_original_sg_symbol_H-M P-1
_cod_database_code 7102889

loop_
_symmetry_equiv_pos_as_xyz
'x, y, z'
'-x, -y, -z'

loop_
_atom_site_label
_atom_site_type_symbol
_atom_site_fract_x
_atom_site_fract_y
_atom_site_fract_z
_atom_site_U_iso_or_equiv
_atom_site_adp_type
_atom_site_occupancy
_atom_site_symmetry_multiplicity
_atom_site_calc_flag
_atom_site_refinement_flags
_atom_site_disorder_assembly
_atom_site_disorder_group
Zn1 Zn 1.0000 1.0000 0.5000 0.0229(3) Uani 1 2 d S . .
Ti1 Ti 0.44759(9) 1.52528(9) -0.26832(8) 0.0109(3) Uani 1 1 d . . .
Ti2 Ti 0.73319(9) 1.43662(9) -0.12918(8) 0.0104(3) Uani 1 1 d . . .
O1 O 0.5831(5) 1.1188(4) -0.1498(3) 0.0276(10) Uani 1 1 d . . .
C1 C 0.5576(6) 1.1603(6) -0.2538(5) 0.0198(13) Uani 1 1 d . . .
O2 O 0.4592(4) 1.1172(4) -0.2856(3) 0.0215(9) Uani 1 1 d . . .
C2 C 0.6355(6) 1.2552(6) -0.3474(5) 0.0160(12) Uani 1 1 d . . .
H2A H 0.5727 1.3238 -0.4099 0.019 Uiso 1 1 calc R . .
H2B H 0.6978 1.2012 -0.3803 0.019 Uiso 1 1 calc R . .
O3 O 0.6310(4) 1.4042(4) -0.2465(3) 0.0113(8) Uani 1 1 d . . .
C3 C 0.7146(5) 1.3294(5) -0.3015(4) 0.0126(11) Uani 1 1 d . . .
C4 C 0.8203(5) 1.2231(5) -0.2089(5) 0.0143(11) Uani 1 1 d . . .
O5 O 0.8330(4) 1.2446(4) -0.1184(3) 0.0162(8) Uani 1 1 d . . .
C5 C 0.7843(6) 1.4325(5) -0.4004(4) 0.0146(11) Uani 1 1 d . . .
H5A H 0.8547 1.3800 -0.4288 0.018 Uiso 1 1 calc R . .
H5B H 0.7179 1.4874 -0.4645 0.018 Uiso 1 1 calc R . .
O6 O 0.8411(4) 1.5237(4) -0.2667(3) 0.0157(8) Uani 1 1 d . . .
C6 C 0.8475(5) 1.5310(5) -0.3713(5) 0.0146(11) Uani 1 1 d . . .
O7 O 0.9040(5) 1.6164(4) -0.4478(3) 0.0252(10) Uani 1 1 d . . .
C7 C 0.5668(6) 1.7783(5) -0.4158(4) 0.0155(12) Uani 1 1 d . . .
O8 O 0.8768(4) 1.3947(4) -0.0244(3) 0.0155(8) Uani 1 1 d . . .
C8 C 0.5903(6) 1.8119(5) -0.3150(4) 0.0150(11) Uani 1 1 d . . .
H8A H 0.5538 1.9100 -0.3371 0.018 Uiso 1 1 calc R . .
H8B H 0.6876 1.7978 -0.3009 0.018 Uiso 1 1 calc R . .
O9 O 0.7936(4) 1.5318(4) -0.0510(3) 0.0177(8) Uani 1 1 d . . .
C9 C 0.5275(6) 1.7264(5) -0.2009(4) 0.0132(11) Uani 1 1 d . . .
O10 O 0.5074(4) 1.6801(4) -0.4036(3) 0.0167(8) Uani 1 1 d . . .
C10 C 0.3729(6) 1.7633(5) -0.2199(4) 0.0147(12) Uani 1 1 d . . .
O11 O 0.6085(4) 1.8514(4) -0.5121(3) 0.0243(10) Uani 1 1 d . . .
C11 C 0.5724(5) 1.7582(5) -0.1018(4) 0.0130(11) Uani 1 1 d . . .
H11A H 0.6710 1.7373 -0.0939 0.016 Uiso 1 1 calc R . .
H11B H 0.5432 1.8569 -0.1216 0.016 Uiso 1 1 calc R . .
O12 O 0.3182(4) 1.6749(4) -0.2363(3) 0.0172(9) Uani 1 1 d . . .
C12 C 0.5144(5) 1.6749(5) 0.0125(4) 0.0112(11) Uani 1 1 d . . .
O13 O 0.3091(4) 1.8762(4) -0.2257(3) 0.0178(9) Uani 1 1 d . . .
O14 O 0.3902(4) 1.6695(4) 0.0091(3) 0.0128(8) Uani 1 1 d . . .
O15 O 0.5902(4) 1.6175(4) 0.1029(3) 0.0129(8) Uani 1 1 d . . .
O16 O 0.3962(4) 1.4309(4) -0.3491(3) 0.0191(9) Uani 1 1 d . . .
O17 O 0.2877(4) 1.5310(4) -0.3356(3) 0.0181(9) Uani 1 1 d . . .
O18 O 0.8907(4) 1.1259(4) -0.2248(3) 0.0208(9) Uani 1 1 d . . .
O19 O 0.5674(4) 1.5857(3) -0.1768(3) 0.0105(8) Uani 1 1 d . . .
N1 N 0.2942(6) 2.0117(6) -0.0814(5) 0.0359(14) Uani 1 1 d . . .
N2 N 0.8660(6) 0.7318(6) 0.2962(5) 0.0331(14) Uani 1 1 d . . .
OW1 O 0.8357(5) 0.9747(5) 0.4258(4) 0.0335(12) Uani 1 1 d . . .
OW2 O 1.0998(4) 1.0435(4) 0.3439(3) 0.0238(9) Uani 1 1 d . . .
OW3 O 0.9233(4) 1.2126(4) 0.4492(4) 0.0272(10) Uani 1 1 d . . .
OW4 O 0.8793(5) 0.5852(6) 0.1514(4) 0.0425(13) Uani 1 1 d . . .
OW5 O 0.0723(5) 2.1212(5) 0.0140(4) 0.0325(11) Uani 1 1 d . . .
OW6 O 1.0109(6) 1.3036(5) 0.1865(4) 0.0394(12) Uani 1 1 d . . .

loop_
_atom_site_aniso_label
_atom_site_aniso_U_11
_atom_site_aniso_U_22
_atom_site_aniso_U_33
_atom_site_aniso_U_23
_atom_site_aniso_U_13
_atom_site_aniso_U_12
Zn1 0.0261(6) 0.0186(5) 0.0216(6) -0.0065(4) -0.0046(4) -0.0021(4)
Ti1 0.0125(6) 0.0096(5) 0.0089(5) -0.0024(4) -0.0028(4) -0.0009(4)
Ti2 0.0117(5) 0.0105(5) 0.0087(5) -0.0043(4) -0.0023(4) -0.0001(4)
O1 0.048(3) 0.024(2) 0.013(2) -0.0054(17) -0.0031(19) -0.014(2)
C1 0.033(4) 0.011(3) 0.016(3) -0.008(2) -0.002(2) 0.000(2)
O2 0.029(2) 0.020(2) 0.019(2) -0.0063(16) 0.0010(17) -0.0155(18)
C2 0.021(3) 0.016(3) 0.013(3) -0.008(2) -0.002(2) -0.002(2)
O3 0.0137(19) 0.0110(18) 0.0106(18) -0.0067(14) -0.0031(14) 0.0008(14)
C3 0.018(3) 0.011(2) 0.010(3) -0.007(2) -0.001(2) 0.001(2)
C4 0.014(3) 0.012(3) 0.014(3) -0.003(2) -0.003(2) 0.001(2)
O5 0.019(2) 0.0145(19) 0.0153(19) -0.0088(15) -0.0055(15) 0.0033(15)
C5 0.021(3) 0.014(3) 0.009(3) -0.005(2) 0.001(2) -0.002(2)
O6 0.018(2) 0.0172(19) 0.0133(19) -0.0066(15) -0.0011(15) -0.0046(16)
C6 0.013(3) 0.013(3) 0.018(3) -0.006(2) -0.002(2) -0.003(2)
O7 0.038(3) 0.026(2) 0.016(2) -0.0097(18) 0.0078(18) -0.016(2)
C7 0.021(3) 0.012(3) 0.010(3) -0.002(2) 0.000(2) 0.001(2)
O8 0.012(2) 0.0155(19) 0.019(2) -0.0098(16) -0.0069(15) 0.0053(15)
C8 0.018(3) 0.013(3) 0.012(3) -0.002(2) -0.001(2) -0.005(2)
O9 0.017(2) 0.0141(19) 0.022(2) -0.0108(16) -0.0065(16) 0.0061(15)
C9 0.020(3) 0.009(2) 0.009(2) -0.002(2) 0.002(2) -0.002(2)
O10 0.023(2) 0.0149(19) 0.0111(19) -0.0036(15) -0.0013(15) -0.0052(16)
C10 0.020(3) 0.012(3) 0.006(2) 0.000(2) -0.005(2) 0.003(2)
O11 0.037(3) 0.029(2) 0.010(2) -0.0057(17) 0.0051(17) -0.020(2)
C11 0.014(3) 0.012(3) 0.013(3) -0.005(2) -0.001(2) -0.001(2)
O12 0.019(2) 0.0132(19) 0.020(2) -0.0089(16) -0.0031(16) 0.0017(15)
C12 0.018(3) 0.006(2) 0.010(3) -0.005(2) 0.002(2) -0.001(2)
O13 0.020(2) 0.0132(19) 0.017(2) -0.0051(15) -0.0058(16) 0.0030(16)
O14 0.012(2) 0.0131(18) 0.0127(18) -0.0050(15) 0.0013(14) -0.0017(14)
O15 0.015(2) 0.0135(18) 0.0097(18) -0.0048(15) -0.0004(15) -0.0007(15)
O16 0.017(2) 0.018(2) 0.023(2) -0.0118(17) -0.0080(16) 0.0041(16)
O17 0.013(2) 0.020(2) 0.021(2) -0.0091(17) -0.0067(16) 0.0003(16)
O18 0.025(2) 0.016(2) 0.019(2) -0.0094(16) -0.0066(17) 0.0089(17)
O19 0.0118(19) 0.0077(17) 0.0104(18) -0.0033(14) -0.0021(14) 0.0012(14)
N1 0.039(3) 0.038(3) 0.035(3) -0.021(3) 0.002(3) -0.004(3)
N2 0.049(4) 0.031(3) 0.022(3) -0.016(2) -0.004(3) 0.001(3)
OW1 0.033(3) 0.041(3) 0.019(2) 0.001(2) -0.0137(19) -0.019(2)
OW2 0.028(2) 0.021(2) 0.020(2) -0.0081(17) 0.0031(18) -0.0043(18)
OW3 0.034(3) 0.011(2) 0.032(2) -0.0054(17) 0.001(2) 0.0001(18)
OW4 0.038(3) 0.047(3) 0.038(3) -0.013(2) 0.000(2) -0.008(2)
OW5 0.030(3) 0.030(2) 0.033(3) -0.011(2) -0.005(2) 0.002(2)
OW6 0.062(4) 0.026(2) 0.026(3) -0.006(2) -0.015(2) -0.006(2)

loop_
_atom_type_symbol
_atom_type_description
_atom_type_scat_dispersion_real
_atom_type_scat_dispersion_imag
_atom_type_scat_source
C C 0.0033 0.0016 'International Tables Vol C Tables 4.2.6.8 and 6.1.1.4'
H H 0.0000 0.0000 'International Tables Vol C Tables 4.2.6.8 and 6.1.1.4'
N N 0.0061 0.0033 'International Tables Vol C Tables 4.2.6.8 and 6.1.1.4'
O O 0.0106 0.0060 'International Tables Vol C Tables 4.2.6.8 and 6.1.1.4'
Ti Ti 0.2776 0.4457 'International Tables Vol C Tables 4.2.6.8 and 6.1.1.4'
Zn Zn 0.2839 1.4301 'International Tables Vol C Tables 4.2.6.8 and 6.1.1.4'

loop_
_geom_angle_atom_site_label_1
_geom_angle_atom_site_label_2
_geom_angle_atom_site_label_3
_geom_angle
_geom_angle_site_symmetry_1
_geom_angle_site_symmetry_3
_geom_angle_publ_flag
OW1 Zn1 OW1 180.000(1) 2_776 . ?
OW1 Zn1 OW2 89.83(18) 2_776 2_776 ?
OW1 Zn1 OW2 90.17(18) . 2_776 ?
OW1 Zn1 OW2 90.17(18) 2_776 . ?
OW1 Zn1 OW2 89.83(18) . . ?
OW2 Zn1 OW2 180.000(1) 2_776 . ?
OW1 Zn1 OW3 92.18(19) 2_776 2_776 ?
OW1 Zn1 OW3 87.82(19) . 2_776 ?
OW2 Zn1 OW3 90.86(16) 2_776 2_776 ?
OW2 Zn1 OW3 89.14(16) . 2_776 ?
OW1 Zn1 OW3 87.82(19) 2_776 . ?
OW1 Zn1 OW3 92.18(19) . . ?
OW2 Zn1 OW3 89.14(16) 2_776 . ?
OW2 Zn1 OW3 90.86(16) . . ?
OW3 Zn1 OW3 180.000(1) 2_776 . ?
O17 Ti1 O16 46.08(17) . . ?
O17 Ti1 O10 96.97(17) . . ?
O16 Ti1 O10 98.04(17) . . ?
O17 Ti1 O3 132.54(16) . . ?
O16 Ti1 O3 86.55(16) . . ?
O10 Ti1 O3 91.79(16) . . ?
O17 Ti1 O12 77.58(17) . . ?
O16 Ti1 O12 123.66(17) . . ?
O10 Ti1 O12 86.61(16) . . ?
O3 Ti1 O12 149.70(16) . . ?
O17 Ti1 O19 153.80(16) . . ?
O16 Ti1 O19 160.11(16) . . ?
O10 Ti1 O19 82.07(15) . . ?
O3 Ti1 O19 73.58(14) . . ?
O12 Ti1 O19 76.23(15) . . ?
O17 Ti1 O15 95.11(17) . 2_685 ?
O16 Ti1 O15 96.09(16) . 2_685 ?
O10 Ti1 O15 165.52(16) . 2_685 ?
O3 Ti1 O15 85.89(14) . 2_685 ?
O12 Ti1 O15 88.21(15) . 2_685 ?
O19 Ti1 O15 83.57(14) . 2_685 ?
O17 Ti1 Ti2 166.27(13) . . ?
O16 Ti1 Ti2 123.21(12) . . ?
O10 Ti1 Ti2 93.10(12) . . ?
O3 Ti1 Ti2 37.38(10) . . ?
O12 Ti1 Ti2 112.43(12) . . ?
O19 Ti1 Ti2 37.33(10) . . ?
O15 Ti1 Ti2 76.42(11) 2_685 . ?
O8 Ti2 O9 46.15(16) . . ?
O8 Ti2 O6 92.95(17) . . ?
O9 Ti2 O6 92.13(17) . . ?
O8 Ti2 O19 131.88(15) . . ?
O9 Ti2 O19 86.52(16) . . ?
O6 Ti2 O19 97.73(15) . . ?
O8 Ti2 O14 95.70(16) . 2_685 ?
O9 Ti2 O14 99.63(17) . 2_685 ?
O6 Ti2 O14 168.22(16) . 2_685 ?
O19 Ti2 O14 82.39(15) . 2_685 ?
O8 Ti2 O3 153.43(15) . . ?
O9 Ti2 O3 159.26(16) . . ?
O6 Ti2 O3 82.00(15) . . ?
O19 Ti2 O3 74.68(15) . . ?
O14 Ti2 O3 86.70(15) 2_685 . ?
O8 Ti2 O5 77.78(15) . . ?
O9 Ti2 O5 123.87(16) . . ?
O6 Ti2 O5 87.77(16) . . ?
O19 Ti2 O5 149.04(16) . . ?
O14 Ti2 O5 86.27(15) 2_685 . ?
O3 Ti2 O5 75.98(14) . . ?
O8 Ti2 Ti1 167.51(12) . . ?
O9 Ti2 Ti1 125.16(12) . . ?
O6 Ti2 Ti1 96.60(12) . . ?
O19 Ti2 Ti1 38.68(10) . . ?
O14 Ti2 Ti1 76.07(11) 2_685 . ?
O3 Ti2 Ti1 37.16(10) . . ?
O5 Ti2 Ti1 110.53(11) . . ?
O1 C1 O2 118.4(5) . . ?
O1 C1 C2 123.2(5) . . ?
O2 C1 C2 118.4(5) . . ?
C1 C2 C3 112.2(4) . . ?
C3 O3 Ti1 139.8(3) . . ?
C3 O3 Ti2 113.2(3) . . ?
Ti1 O3 Ti2 105.46(16) . . ?
O3 C3 C2 112.2(4) . . ?
O3 C3 C5 107.7(4) . . ?
C2 C3 C5 110.8(4) . . ?
O3 C3 C4 106.6(4) . . ?
C2 C3 C4 109.6(4) . . ?
C5 C3 C4 109.9(4) . . ?
O18 C4 O5 123.3(5) . . ?
O18 C4 C3 120.9(5) . . ?
O5 C4 C3 115.7(5) . . ?
C4 O5 Ti2 115.3(3) . . ?
C6 C5 C3 116.5(4) . . ?
C6 O6 Ti2 135.4(4) . . ?
O7 C6 O6 121.5(5) . . ?
O7 C6 C5 119.1(5) . . ?
O6 C6 C5 119.4(4) . . ?
O11 C7 O10 121.2(5) . . ?
O11 C7 C8 117.2(5) . . ?
O10 C7 C8 121.6(5) . . ?
O9 O8 Ti2 67.6(2) . . ?
C7 C8 C9 115.1(5) . . ?
O8 O9 Ti2 66.3(2) . . ?
O19 C9 C8 108.3(4) . . ?
O19 C9 C11 111.5(4) . . ?
C8 C9 C11 109.9(4) . . ?
O19 C9 C10 107.8(4) . . ?
C8 C9 C10 108.0(4) . . ?
C11 C9 C10 111.1(4) . . ?
C7 O10 Ti1 135.1(4) . . ?
O13 C10 O12 123.5(5) . . ?
O13 C10 C9 120.9(5) . . ?
O12 C10 C9 115.4(4) . . ?
C12 C11 C9 111.7(4) . . ?
C10 O12 Ti1 116.0(3) . . ?
O15 C12 O14 125.1(5) . . ?
O15 C12 C11 118.9(5) . . ?
O14 C12 C11 116.0(5) . . ?
C12 O14 Ti2 132.8(3) . 2_685 ?
C12 O15 Ti1 129.0(3) . 2_685 ?
O17 O16 Ti1 65.9(2) . . ?
O16 O17 Ti1 68.0(2) . . ?
C9 O19 Ti2 140.1(3) . . ?
C9 O19 Ti1 111.6(3) . . ?
Ti2 O19 Ti1 103.99(16) . . ?

loop_
_geom_bond_atom_site_label_1
_geom_bond_atom_site_label_2
_geom_bond_distance
_geom_bond_site_symmetry_2
_geom_bond_publ_flag
Zn1 OW1 2.061(4) 2_776 ?
Zn1 OW1 2.061(4) . ?
Zn1 OW2 2.091(4) 2_776 ?
Zn1 OW2 2.091(4) . ?
Zn1 OW3 2.115(4) 2_776 ?
Zn1 OW3 2.115(4) . ?
Ti1 O17 1.841(4) . ?
Ti1 O16 1.871(4) . ?
Ti1 O10 1.997(4) . ?
Ti1 O3 2.020(4) . ?
Ti1 O12 2.057(4) . ?
Ti1 O19 2.076(4) . ?
Ti1 O15 2.087(4) 2_685 ?
Ti1 Ti2 3.2227(17) . ?
Ti2 O8 1.873(4) . ?
Ti2 O9 1.891(4) . ?
Ti2 O6 1.986(4) . ?
Ti2 O19 2.014(4) . ?
Ti2 O14 2.020(4) 2_685 ?
Ti2 O3 2.030(4) . ?
Ti2 O5 2.091(4) . ?
O1 C1 1.225(7) . ?
C1 O2 1.318(7) . ?
C1 C2 1.509(8) . ?
C2 C3 1.517(7) . ?
O3 C3 1.425(6) . ?
C3 C5 1.532(7) . ?
C3 C4 1.540(7) . ?
C4 O18 1.244(7) . ?
C4 O5 1.281(7) . ?
C5 C6 1.515(7) . ?
O6 C6 1.296(7) . ?
C6 O7 1.230(7) . ?
C7 O11 1.248(7) . ?
C7 O10 1.268(7) . ?
C7 C8 1.510(8) . ?
O8 O9 1.475(5) . ?
C8 C9 1.537(7) . ?
C9 O19 1.407(6) . ?
C9 C11 1.543(7) . ?
C9 C10 1.544(8) . ?
C10 O13 1.249(7) . ?
C10 O12 1.282(7) . ?
C11 C12 1.510(7) . ?
C12 O15 1.262(6) . ?
C12 O14 1.271(7) . ?
O14 Ti2 2.020(4) 2_685 ?
O15 Ti1 2.087(4) 2_685 ?
O16 O17 1.453(5) . ?
